data_4086580
loop_
_publ_author_name
'Bayram, Melike'
'Naglav, Dominik'
'W\"olper, Christoph'
'Schulz, Stephan'

_publ_contact_author
;
         Prof. Dr. Schulz, Stephan
         Fachbereich Chemie der
         Universit\"at Duisburg-Essen
         Campus Essen, Universit\"atsstr. 7
         D-45141 Essen, Germany
;
_publ_section_title
;
 Synthesis and Structure of Bis(diphenylphosphinimino)methanide and
 Bis(diphenylphosphinimino)methanediide Beryllium Complexes
;
_journal_issue 14
_journal_name_full Organometallics
_journal_page_first 2378
_journal_paper_doi 10.1021/acs.organomet.6b00380
_journal_volume 35
_journal_year 2016
_chemical_formula_sum 'C51 H60 Be N2 P2'
_chemical_formula_weight 771.96
_space_group_crystal_system orthorhombic
_space_group_IT_number 61
_space_group_name_Hall '-P 2ac 2ab'
_space_group_name_H-M_alt 'P b c a'
_symmetry_space_group_name_Hall '-P 2ac 2ab'
_symmetry_space_group_name_H-M 'P b c a'
_atom_sites_solution_hydrogens geom
_atom_sites_solution_primary direct
_atom_sites_solution_secondary difmap
_audit_creation_method SHELXL-2014/7
_cell_angle_alpha 90
_cell_angle_beta 90
_cell_angle_gamma 90
_cell_formula_units_Z 8
_cell_length_a 17.6236(15)
_cell_length_b 20.2410(17)
_cell_length_c 24.665(2)
_cell_measurement_reflns_used 9639
_cell_measurement_temperature 100(1)
_cell_measurement_theta_max 29.99
_cell_measurement_theta_min 2.25
_cell_volume 8798.5(13)
_computing_cell_refinement 'BRUKER D8 KAPPA APEX 2 (3.0-2009)'
_computing_data_collection 'BRUKER D8 KAPPA APEX 2 (3.0-2009)'
_computing_data_reduction 'BRUKER D8 KAPPA APEX 2 (3.0-2009)'
_computing_molecular_graphics 'BRUKER AXS SHELXTL (c) 2008 / Vers. 2008/4'
_computing_publication_material 'BRUKER AXS SHELXTL (c) 2008 / Vers. 2008/4'
_computing_structure_refinement 'SHELXL-2014/7 (Sheldrick, 2014)'
_computing_structure_solution 'BRUKER D8 KAPPA APEX 2 (3.0-2009)'
_diffrn_ambient_temperature 100(1)
_diffrn_detector_area_resol_mean 512
_diffrn_measured_fraction_theta_full 1.000
_diffrn_measured_fraction_theta_max 0.994
_diffrn_measurement_device_type
; 
 Bruker D8 KAPPA series II with APEX II area detector system
;
_diffrn_measurement_method
;
 Data collection strategy APEX 2/COSMO
;
_diffrn_radiation_monochromator 'Triumph Goebel mirror'
_diffrn_radiation_source 'fine-focus sealed tube'
_diffrn_radiation_type MoK\a
_diffrn_radiation_wavelength 0.71073
_diffrn_reflns_av_R_equivalents 0.1120
_diffrn_reflns_av_unetI/netI 0.0375
_diffrn_reflns_Laue_measured_fraction_full 1.000
_diffrn_reflns_Laue_measured_fraction_max 0.994
_diffrn_reflns_limit_h_max 24
_diffrn_reflns_limit_h_min 0
_diffrn_reflns_limit_k_max 29
_diffrn_reflns_limit_k_min 0
_diffrn_reflns_limit_l_max 35
_diffrn_reflns_limit_l_min 0
_diffrn_reflns_number 13520
_diffrn_reflns_point_group_measured_fraction_full 1.000
_diffrn_reflns_point_group_measured_fraction_max 0.994
_diffrn_reflns_theta_full 25.242
_diffrn_reflns_theta_max 30.647
_diffrn_reflns_theta_min 1.651
_exptl_absorpt_coefficient_mu 0.135
_exptl_absorpt_correction_T_max 0.75
_exptl_absorpt_correction_T_min 0.38
_exptl_absorpt_correction_type multi-scan
_exptl_absorpt_process_details
; 
 TWINABS - Bruker AXS scaling for twinned crystals - Version 2008/4
;
_exptl_crystal_colour colourless
_exptl_crystal_density_diffrn 1.166
_exptl_crystal_description tablet
_exptl_crystal_F_000 3312
_exptl_crystal_size_max 0.298
_exptl_crystal_size_mid 0.176
_exptl_crystal_size_min 0.092
_refine_diff_density_max 0.531
_refine_diff_density_min -0.378
_refine_diff_density_rms 0.068
_refine_ls_extinction_method none
_refine_ls_goodness_of_fit_ref 1.085
_refine_ls_hydrogen_treatment constr
_refine_ls_matrix_type full
_refine_ls_number_parameters 514
_refine_ls_number_reflns 13520
_refine_ls_number_restraints 0
_refine_ls_restrained_S_all 1.085
_refine_ls_R_factor_all 0.0776
_refine_ls_R_factor_gt 0.0527
_refine_ls_shift/su_max 0.001
_refine_ls_shift/su_mean 0.000
_refine_ls_structure_factor_coef Fsqd
_refine_ls_weighting_details 'w=1/[\s^2^(Fo^2^)+(0.0892P)^2^+0.9293P] where P=(Fo^2^+2Fc^2^)/3'
_refine_ls_weighting_scheme calc
_refine_ls_wR_factor_gt 0.1399
_refine_ls_wR_factor_ref 0.1500
_reflns_Friedel_coverage 0.000
_reflns_number_gt 9722
_reflns_number_total 13520
_reflns_threshold_expression 'I > 2\s(I)'
_cod_data_source_file om6b00380_si_002.cif
_cod_data_source_block mb_192_tw4
_cod_depositor_comments
;Adding full bibliography for 4086580--4086582.cif.

The following automatic conversions were performed:

'_atom_sites_solution_secondary' value 'diffmap' was changed to
'difmap'.

Automatic conversion script
Id: cif_fix_values 6452 2018-10-05 10:23:21Z andrius 
;
_cod_database_code 4086580
_shelx_shelxl_version_number 2014/7
_shelx_space_group_comment
;
The symmetry employed for this shelxl refinement is uniquely defined
by the following loop, which should always be used as a source of
symmetry information in preference to the above space-group names.
They are only intended as comments.
;
_shelx_estimated_absorpt_t_min 0.961
_shelx_estimated_absorpt_t_max 0.988

loop_
_space_group_symop_operation_xyz
'x, y, z'
'-x+1/2, -y, z+1/2'
'-x, y+1/2, -z+1/2'
'x+1/2, -y+1/2, -z'
'-x, -y, -z'
'x-1/2, y, -z-1/2'
'x, -y-1/2, z-1/2'
'-x-1/2, y-1/2, z'

loop_
_atom_site_label
_atom_site_type_symbol
_atom_site_fract_x
_atom_site_fract_y
_atom_site_fract_z
_atom_site_U_iso_or_equiv
_atom_site_adp_type
_atom_site_occupancy
_atom_site_site_symmetry_order
_atom_site_calc_flag
_atom_site_refinement_flags_posn
_atom_site_refinement_flags_adp
P1 P 0.91874(2) 0.25777(2) 0.23179(2) 0.01412(9) Uani 1 1 d . .
P2 P 0.95608(2) 0.24781(2) 0.11091(2) 0.01480(9) Uani 1 1 d . .
N1 N 0.86408(7) 0.24679(6) 0.10174(5) 0.0161(2) Uani 1 1 d . .
N2 N 0.83205(6) 0.27431(6) 0.21215(5) 0.0151(2) Uani 1 1 d . .
C1 C 0.83641(7) 0.22010(7) 0.05081(5) 0.0170(3) Uani 1 1 d . .
C2 C 0.82118(8) 0.26101(7) 0.00600(6) 0.0193(3) Uani 1 1 d . .
C3 C 0.79666(8) 0.23169(8) -0.04236(6) 0.0238(3) Uani 1 1 d . .
H3 H 0.7867 0.2589 -0.0729 0.029 Uiso 1 1 calc R U
C4 C 0.78672(9) 0.16453(8) -0.04669(6) 0.0256(3) Uani 1 1 d . .
H4 H 0.7715 0.1455 -0.0802 0.031 Uiso 1 1 calc R U
C5 C 0.79900(8) 0.12476(8) -0.00176(6) 0.0228(3) Uani 1 1 d . .
H5 H 0.7908 0.0785 -0.0046 0.027 Uiso 1 1 calc R U
C6 C 0.82301(7) 0.15124(7) 0.04730(6) 0.0183(3) Uani 1 1 d . .
C7 C 0.82751(9) 0.33577(8) 0.00748(6) 0.0238(3) Uani 1 1 d . .
H7 H 0.8447 0.3490 0.0446 0.029 Uiso 1 1 calc R U
C8 C 0.88567(10) 0.36114(9) -0.03348(7) 0.0317(4) Uani 1 1 d . .
H8A H 0.8688 0.3502 -0.0703 0.047 Uiso 1 1 calc R U
H8B H 0.9349 0.3403 -0.0265 0.047 Uiso 1 1 calc R U
H8C H 0.8906 0.4092 -0.0299 0.047 Uiso 1 1 calc R U
C9 C 0.74984(10) 0.36847(9) -0.00321(7) 0.0338(4) Uani 1 1 d . .
H9A H 0.7329 0.3577 -0.0400 0.051 Uiso 1 1 calc R U
H9B H 0.7546 0.4165 0.0005 0.051 Uiso 1 1 calc R U
H9C H 0.7127 0.3520 0.0231 0.051 Uiso 1 1 calc R U
C10 C 0.82980(8) 0.10769(7) 0.09686(6) 0.0195(3) Uani 1 1 d . .
H10 H 0.8700 0.1273 0.1205 0.023 Uiso 1 1 calc R U
C11 C 0.85300(9) 0.03643(8) 0.08492(7) 0.0269(3) Uani 1 1 d . .
H11A H 0.8122 0.0142 0.0650 0.040 Uiso 1 1 calc R U
H11B H 0.8623 0.0131 0.1191 0.040 Uiso 1 1 calc R U
H11C H 0.8994 0.0362 0.0630 0.040 Uiso 1 1 calc R U
C12 C 0.75528(9) 0.10943(8) 0.12884(7) 0.0243(3) Uani 1 1 d . .
H12A H 0.7428 0.1553 0.1381 0.036 Uiso 1 1 calc R U
H12B H 0.7609 0.0836 0.1622 0.036 Uiso 1 1 calc R U
H12C H 0.7145 0.0906 0.1067 0.036 Uiso 1 1 calc R U
C13 C 0.78121(7) 0.30285(7) 0.25204(6) 0.0163(3) Uani 1 1 d . .
C14 C 0.73203(7) 0.26242(7) 0.28224(6) 0.0174(3) Uani 1 1 d . .
C15 C 0.68486(8) 0.29192(8) 0.32091(6) 0.0211(3) Uani 1 1 d . .
H15 H 0.6532 0.2648 0.3427 0.025 Uiso 1 1 calc R U
C16 C 0.68337(8) 0.35953(8) 0.32811(6) 0.0236(3) Uani 1 1 d . .
H16 H 0.6505 0.3788 0.3542 0.028 Uiso 1 1 calc R U
C17 C 0.73041(8) 0.39912(8) 0.29681(6) 0.0232(3) Uani 1 1 d . .
H17 H 0.7282 0.4457 0.3011 0.028 Uiso 1 1 calc R U
C18 C 0.78081(8) 0.37220(7) 0.25929(6) 0.0192(3) Uani 1 1 d . .
C19 C 0.72582(8) 0.18877(7) 0.27238(6) 0.0190(3) Uani 1 1 d . .
H19 H 0.7659 0.1763 0.2456 0.023 Uiso 1 1 calc R U
C20 C 0.64862(8) 0.17191(8) 0.24719(6) 0.0236(3) Uani 1 1 d . .
H20A H 0.6417 0.1975 0.2138 0.035 Uiso 1 1 calc R U
H20B H 0.6081 0.1828 0.2729 0.035 Uiso 1 1 calc R U
H20C H 0.6468 0.1246 0.2387 0.035 Uiso 1 1 calc R U
C21 C 0.73957(9) 0.14842(8) 0.32410(7) 0.0259(3) Uani 1 1 d . .
H21A H 0.7364 0.1012 0.3156 0.039 Uiso 1 1 calc R U
H21B H 0.7010 0.1597 0.3512 0.039 Uiso 1 1 calc R U
H21C H 0.7901 0.1586 0.3385 0.039 Uiso 1 1 calc R U
C22 C 0.83222(9) 0.41755(7) 0.22653(6) 0.0225(3) Uani 1 1 d . .
H22 H 0.8740 0.3899 0.2111 0.027 Uiso 1 1 calc R U
C23 C 0.78907(11) 0.44795(9) 0.17933(8) 0.0392(4) Uani 1 1 d . .
H23A H 0.8229 0.4772 0.1589 0.059 Uiso 1 1 calc R U
H23B H 0.7460 0.4735 0.1932 0.059 Uiso 1 1 calc R U
H23C H 0.7705 0.4128 0.1555 0.059 Uiso 1 1 calc R U
C24 C 0.86850(10) 0.47174(8) 0.26079(8) 0.0322(4) Uani 1 1 d . .
H24A H 0.9055 0.4960 0.2388 0.048 Uiso 1 1 calc R U
H24B H 0.8942 0.4518 0.2920 0.048 Uiso 1 1 calc R U
H24C H 0.8291 0.5022 0.2736 0.048 Uiso 1 1 calc R U
C25 C 0.97707(8) 0.25799(7) 0.17713(6) 0.0176(3) Uani 1 1 d . .
H25 H 1.0293 0.2649 0.1849 0.021 Uiso 1 1 calc R U
C26 C 0.92564(7) 0.17870(7) 0.26740(6) 0.0168(3) Uani 1 1 d . .
C27 C 0.96494(8) 0.16919(8) 0.31576(6) 0.0218(3) Uani 1 1 d . .
H27 H 0.9857 0.2061 0.3343 0.026 Uiso 1 1 calc R U
C28 C 0.97407(10) 0.10614(8) 0.33722(7) 0.0282(3) Uani 1 1 d . .
H28 H 1.0012 0.1004 0.3701 0.034 Uiso 1 1 calc R U
C29 C 0.94388(10) 0.05186(8) 0.31096(7) 0.0307(4) Uani 1 1 d . .
H29 H 0.9497 0.0089 0.3260 0.037 Uiso 1 1 calc R U
C30 C 0.90505(9) 0.06035(8) 0.26261(7) 0.0279(3) Uani 1 1 d . .
H30 H 0.8843 0.0232 0.2444 0.033 Uiso 1 1 calc R U
C31 C 0.89649(8) 0.12305(7) 0.24084(6) 0.0217(3) Uani 1 1 d . .
H31 H 0.8705 0.1284 0.2074 0.026 Uiso 1 1 calc R U
C32 C 0.95510(8) 0.31515(7) 0.28177(6) 0.0163(3) Uani 1 1 d . .
C33 C 1.01999(8) 0.35228(7) 0.27004(6) 0.0197(3) Uani 1 1 d . .
H33 H 1.0429 0.3489 0.2353 0.024 Uiso 1 1 calc R U
C34 C 1.05116(9) 0.39406(8) 0.30875(6) 0.0234(3) Uani 1 1 d . .
H34 H 1.0960 0.4182 0.3007 0.028 Uiso 1 1 calc R U
C35 C 1.01712(10) 0.40064(8) 0.35894(6) 0.0267(3) Uani 1 1 d . .
H35 H 1.0379 0.4300 0.3851 0.032 Uiso 1 1 calc R U
C36 C 0.95215(9) 0.36405(8) 0.37122(6) 0.0243(3) Uani 1 1 d . .
H36 H 0.9288 0.3685 0.4057 0.029 Uiso 1 1 calc R U
C37 C 0.92187(8) 0.32137(7) 0.33321(6) 0.0197(3) Uani 1 1 d . .
H37 H 0.8782 0.2960 0.3420 0.024 Uiso 1 1 calc R U
C38 C 1.00072(7) 0.17368(7) 0.08391(6) 0.0168(3) Uani 1 1 d . .
C39 C 1.00466(8) 0.15928(7) 0.02838(6) 0.0211(3) Uani 1 1 d . .
H39 H 0.9838 0.1891 0.0026 0.025 Uiso 1 1 calc R U
C40 C 1.03916(9) 0.10119(8) 0.01109(7) 0.0270(3) Uani 1 1 d . .
H40 H 1.0422 0.0918 -0.0266 0.032 Uiso 1 1 calc R U
C41 C 1.06899(9) 0.05708(8) 0.04803(7) 0.0274(3) Uani 1 1 d . .
H41 H 1.0925 0.0176 0.0357 0.033 Uiso 1 1 calc R U
C42 C 1.06471(8) 0.07010(8) 0.10295(7) 0.0238(3) Uani 1 1 d . .
H42 H 1.0848 0.0395 0.1284 0.029 Uiso 1 1 calc R U
C43 C 1.03073(8) 0.12828(7) 0.12075(6) 0.0196(3) Uani 1 1 d . .
H43 H 1.0279 0.1372 0.1585 0.024 Uiso 1 1 calc R U
C44 C 1.00230(8) 0.31597(7) 0.07571(6) 0.0191(3) Uani 1 1 d . .
C45 C 1.06264(8) 0.30994(8) 0.03944(6) 0.0228(3) Uani 1 1 d . .
H45 H 1.0815 0.2674 0.0302 0.027 Uiso 1 1 calc R U
C46 C 1.09543(9) 0.36644(9) 0.01654(7) 0.0292(4) Uani 1 1 d . .
H46 H 1.1362 0.3620 -0.0084 0.035 Uiso 1 1 calc R U
C47 C 1.06902(10) 0.42812(9) 0.02988(7) 0.0313(4) Uani 1 1 d . .
H47 H 1.0912 0.4662 0.0139 0.038 Uiso 1 1 calc R U
C48 C 1.00982(10) 0.43501(8) 0.06681(7) 0.0290(3) Uani 1 1 d . .
H48 H 0.9919 0.4777 0.0763 0.035 Uiso 1 1 calc R U
C49 C 0.97713(9) 0.37930(8) 0.08968(6) 0.0232(3) Uani 1 1 d . .
H49 H 0.9371 0.3842 0.1152 0.028 Uiso 1 1 calc R U
C50 C 0.70826(8) 0.29181(8) 0.13254(6) 0.0234(3) Uani 1 1 d . .
H50A H 0.6824 0.2984 0.1677 0.028 Uiso 1 1 calc R U
H50B H 0.7122 0.3361 0.1157 0.028 Uiso 1 1 calc R U
C51 C 0.65238(9) 0.25266(9) 0.09712(7) 0.0289(3) Uani 1 1 d . .
H51A H 0.6074 0.2797 0.0899 0.043 Uiso 1 1 calc R U
H51B H 0.6372 0.2122 0.1161 0.043 Uiso 1 1 calc R U
H51C H 0.6769 0.2410 0.0628 0.043 Uiso 1 1 calc R U
Be1 Be 0.80145(10) 0.26846(9) 0.14839(8) 0.0179(4) Uani 1 1 d . .

loop_
_atom_site_aniso_label
_atom_site_aniso_U_11
_atom_site_aniso_U_22
_atom_site_aniso_U_33
_atom_site_aniso_U_23
_atom_site_aniso_U_13
_atom_site_aniso_U_12
P1 0.01339(16) 0.01626(16) 0.01269(17) -0.00084(13) -0.00008(12) 0.00081(12)
P2 0.01416(16) 0.01773(17) 0.01250(17) -0.00019(13) -0.00004(12) 0.00107(12)
N1 0.0150(5) 0.0193(5) 0.0141(5) -0.0010(4) -0.0012(4) 0.0008(4)
N2 0.0130(5) 0.0179(5) 0.0144(5) -0.0007(4) 0.0002(4) 0.0014(4)
C1 0.0131(6) 0.0238(7) 0.0141(6) -0.0013(5) -0.0003(5) 0.0008(5)
C2 0.0168(6) 0.0252(7) 0.0158(7) 0.0013(5) -0.0008(5) 0.0020(5)
C3 0.0202(7) 0.0365(9) 0.0147(7) 0.0007(6) -0.0028(6) 0.0019(6)
C4 0.0218(7) 0.0370(9) 0.0180(7) -0.0062(6) -0.0030(6) -0.0021(6)
C5 0.0190(7) 0.0269(8) 0.0223(8) -0.0059(6) -0.0015(6) -0.0014(6)
C6 0.0132(6) 0.0237(7) 0.0179(7) -0.0021(6) 0.0001(5) 0.0009(5)
C7 0.0269(7) 0.0259(8) 0.0185(7) 0.0025(6) -0.0046(6) 0.0039(6)
C8 0.0377(9) 0.0329(9) 0.0244(8) 0.0080(7) -0.0049(7) -0.0034(7)
C9 0.0373(9) 0.0352(9) 0.0290(9) 0.0040(7) -0.0048(7) 0.0141(7)
C10 0.0175(6) 0.0204(7) 0.0206(7) -0.0008(5) -0.0010(5) 0.0010(5)
C11 0.0284(8) 0.0236(8) 0.0286(8) -0.0011(6) 0.0008(7) 0.0045(6)
C12 0.0214(7) 0.0254(8) 0.0261(8) 0.0014(6) 0.0030(6) -0.0016(6)
C13 0.0140(6) 0.0213(6) 0.0137(6) -0.0006(5) -0.0013(5) 0.0026(5)
C14 0.0133(6) 0.0241(7) 0.0149(6) -0.0017(5) -0.0015(5) 0.0001(5)
C15 0.0147(6) 0.0309(8) 0.0179(7) -0.0017(6) 0.0004(5) -0.0015(5)
C16 0.0167(6) 0.0344(8) 0.0198(7) -0.0077(6) -0.0001(5) 0.0056(6)
C17 0.0217(7) 0.0244(7) 0.0235(8) -0.0050(6) -0.0024(6) 0.0053(6)
C18 0.0177(6) 0.0213(7) 0.0188(7) -0.0001(5) -0.0022(5) 0.0023(5)
C19 0.0171(6) 0.0217(7) 0.0182(7) -0.0002(5) 0.0011(5) -0.0023(5)
C20 0.0194(7) 0.0264(7) 0.0250(8) -0.0023(6) -0.0007(6) -0.0041(6)
C21 0.0251(7) 0.0269(8) 0.0256(8) 0.0048(6) -0.0011(6) -0.0038(6)
C22 0.0241(7) 0.0173(7) 0.0262(8) 0.0013(6) 0.0024(6) 0.0025(6)
C23 0.0444(10) 0.0323(9) 0.0409(11) 0.0145(8) -0.0085(9) -0.0017(8)
C24 0.0343(9) 0.0217(7) 0.0407(10) -0.0035(7) 0.0036(8) -0.0024(7)
C25 0.0130(6) 0.0260(7) 0.0136(6) -0.0006(5) -0.0001(5) 0.0008(5)
C26 0.0154(6) 0.0166(6) 0.0185(7) 0.0005(5) 0.0018(5) 0.0019(5)
C27 0.0219(7) 0.0227(7) 0.0208(7) 0.0011(6) -0.0017(6) 0.0014(5)
C28 0.0320(8) 0.0271(8) 0.0253(8) 0.0060(6) -0.0037(7) 0.0059(6)
C29 0.0391(9) 0.0207(7) 0.0323(9) 0.0070(7) 0.0033(7) 0.0065(7)
C30 0.0343(8) 0.0180(7) 0.0313(9) -0.0010(6) 0.0020(7) 0.0002(6)
C31 0.0223(7) 0.0222(7) 0.0208(7) -0.0013(6) 0.0000(6) 0.0005(6)
C32 0.0168(6) 0.0165(6) 0.0157(6) 0.0000(5) -0.0006(5) -0.0001(5)
C33 0.0199(6) 0.0209(7) 0.0185(7) 0.0001(5) 0.0015(5) -0.0013(5)
C34 0.0235(7) 0.0232(7) 0.0236(8) 0.0018(6) -0.0006(6) -0.0074(6)
C35 0.0329(8) 0.0249(8) 0.0224(8) -0.0034(6) -0.0045(6) -0.0082(6)
C36 0.0296(8) 0.0268(8) 0.0166(7) -0.0042(6) 0.0017(6) -0.0035(6)
C37 0.0210(6) 0.0216(7) 0.0164(7) -0.0015(5) 0.0001(5) -0.0028(5)
C38 0.0137(6) 0.0199(6) 0.0167(7) -0.0007(5) 0.0012(5) 0.0002(5)
C39 0.0202(6) 0.0250(7) 0.0180(7) -0.0013(6) 0.0004(5) 0.0022(6)
C40 0.0255(7) 0.0344(9) 0.0211(8) -0.0096(6) 0.0011(6) 0.0040(6)
C41 0.0238(7) 0.0257(8) 0.0326(9) -0.0096(7) 0.0001(7) 0.0051(6)
C42 0.0201(7) 0.0223(7) 0.0290(8) -0.0003(6) -0.0029(6) 0.0033(6)
C43 0.0177(6) 0.0216(7) 0.0196(7) -0.0007(5) -0.0013(5) 0.0003(5)
C44 0.0199(6) 0.0213(7) 0.0161(7) 0.0012(5) -0.0027(5) -0.0016(5)
C45 0.0212(7) 0.0254(7) 0.0220(7) 0.0025(6) 0.0007(6) -0.0009(6)
C46 0.0243(7) 0.0346(9) 0.0286(9) 0.0076(7) 0.0018(6) -0.0065(7)
C47 0.0356(9) 0.0265(8) 0.0318(9) 0.0090(7) -0.0047(7) -0.0109(7)
C48 0.0377(9) 0.0207(7) 0.0285(8) 0.0013(6) -0.0079(7) -0.0004(6)
C49 0.0260(7) 0.0233(7) 0.0203(7) -0.0011(6) -0.0026(6) 0.0010(6)
C50 0.0206(7) 0.0295(8) 0.0203(7) -0.0002(6) -0.0020(6) 0.0032(6)
C51 0.0195(7) 0.0412(9) 0.0261(8) -0.0027(7) -0.0046(6) 0.0055(7)
Be1 0.0162(8) 0.0215(9) 0.0161(9) 0.0005(7) -0.0013(7) 0.0010(7)

loop_
_atom_type_symbol
_atom_type_description
_atom_type_scat_dispersion_real
_atom_type_scat_dispersion_imag
_atom_type_scat_source
C C 0.0033 0.0016 'International Tables Vol C Tables 4.2.6.8 and 6.1.1.4'
H H 0.0000 0.0000 'International Tables Vol C Tables 4.2.6.8 and 6.1.1.4'
Be Be 0.0005 0.0002 'International Tables Vol C Tables 4.2.6.8 and 6.1.1.4'
N N 0.0061 0.0033 'International Tables Vol C Tables 4.2.6.8 and 6.1.1.4'
P P 0.1023 0.0942 'International Tables Vol C Tables 4.2.6.8 and 6.1.1.4'

loop_
_geom_angle_atom_site_label_1
_geom_angle_atom_site_label_2
_geom_angle_atom_site_label_3
_geom_angle
N2 P1 C25 109.26(6)
N2 P1 C32 113.61(6)
C25 P1 C32 108.97(7)
N2 P1 C26 112.51(6)
C25 P1 C26 110.11(7)
C32 P1 C26 102.16(6)
N1 P2 C25 110.63(7)
N1 P2 C38 111.53(6)
C25 P2 C38 111.10(7)
N1 P2 C44 112.73(6)
C25 P2 C44 105.71(7)
C38 P2 C44 104.87(7)
C1 N1 P2 117.18(9)
C1 N1 Be1 118.47(11)
P2 N1 Be1 124.16(10)
C13 N2 P1 117.20(9)
C13 N2 Be1 117.92(11)
P1 N2 Be1 124.52(9)
C2 C1 C6 119.95(13)
C2 C1 N1 121.65(13)
C6 C1 N1 118.38(12)
C3 C2 C1 118.59(14)
C3 C2 C7 117.75(13)
C1 C2 C7 123.63(13)
C4 C3 C2 121.63(15)
C3 C4 C5 119.47(14)
C4 C5 C6 121.31(15)
C5 C6 C1 118.93(13)
C5 C6 C10 120.23(13)
C1 C6 C10 120.73(12)
C2 C7 C8 111.61(13)
C2 C7 C9 111.00(13)
C8 C7 C9 109.74(13)
C6 C10 C11 114.56(12)
C6 C10 C12 109.57(12)
C11 C10 C12 110.50(12)
C14 C13 C18 120.49(13)
C14 C13 N2 120.55(12)
C18 C13 N2 118.94(12)
C15 C14 C13 118.63(13)
C15 C14 C19 119.12(13)
C13 C14 C19 122.18(12)
C16 C15 C14 121.48(14)
C15 C16 C17 119.33(13)
C16 C17 C18 121.63(14)
C17 C18 C13 118.36(13)
C17 C18 C22 119.75(13)
C13 C18 C22 121.88(13)
C14 C19 C21 112.28(12)
C14 C19 C20 110.38(12)
C21 C19 C20 111.00(12)
C23 C22 C18 110.67(13)
C23 C22 C24 110.05(14)
C18 C22 C24 112.90(13)
P2 C25 P1 129.53(8)
C27 C26 C31 118.16(13)
C27 C26 P1 124.41(11)
C31 C26 P1 117.03(11)
C28 C27 C26 120.69(14)
C29 C28 C27 120.44(15)
C28 C29 C30 119.66(15)
C29 C30 C31 120.04(15)
C30 C31 C26 121.00(14)
C33 C32 C37 118.68(13)
C33 C32 P1 119.55(11)
C37 C32 P1 121.71(10)
C34 C33 C32 120.56(14)
C35 C34 C33 120.19(14)
C34 C35 C36 119.93(14)
C37 C36 C35 120.05(14)
C36 C37 C32 120.56(13)
C43 C38 C39 118.70(13)
C43 C38 P2 117.91(11)
C39 C38 P2 123.37(11)
C40 C39 C38 119.79(14)
C41 C40 C39 120.75(15)
C40 C41 C42 120.20(15)
C41 C42 C43 119.60(15)
C42 C43 C38 120.95(14)
C45 C44 C49 118.65(14)
C45 C44 P2 125.46(11)
C49 C44 P2 115.75(11)
C44 C45 C46 120.12(15)
C47 C46 C45 120.42(16)
C46 C47 C48 120.15(15)
C49 C48 C47 119.75(15)
C48 C49 C44 120.88(15)
C51 C50 Be1 126.03(13)
N1 Be1 N2 117.35(12)
N1 Be1 C50 122.79(13)
N2 Be1 C50 119.63(13)

loop_
_geom_bond_atom_site_label_1
_geom_bond_atom_site_label_2
_geom_bond_distance
P1 N2 1.6373(11)
P1 C25 1.6954(14)
P1 C32 1.8107(14)
P1 C26 1.8297(14)
P2 N1 1.6373(12)
P2 C25 1.6874(14)
P2 C38 1.8204(14)
P2 C44 1.8222(15)
N1 C1 1.4517(18)
N1 Be1 1.654(2)
N2 C13 1.4507(17)
N2 Be1 1.667(2)
C1 C2 1.407(2)
C1 C6 1.416(2)
C2 C3 1.400(2)
C2 C7 1.518(2)
C3 C4 1.375(2)
C4 C5 1.387(2)
C5 C6 1.389(2)
C6 C10 1.512(2)
C7 C8 1.528(2)
C7 C9 1.543(2)
C10 C11 1.528(2)
C10 C12 1.532(2)
C13 C14 1.4058(19)
C13 C18 1.4150(19)
C14 C15 1.3991(19)
C14 C19 1.5143(19)
C15 C16 1.380(2)
C16 C17 1.387(2)
C17 C18 1.394(2)
C18 C22 1.522(2)
C19 C21 1.534(2)
C19 C20 1.534(2)
C22 C23 1.520(2)
C22 C24 1.525(2)
C26 C27 1.393(2)
C26 C31 1.401(2)
C27 C28 1.391(2)
C28 C29 1.382(2)
C29 C30 1.386(2)
C30 C31 1.386(2)
C32 C33 1.3987(19)
C32 C37 1.4031(19)
C33 C34 1.389(2)
C34 C35 1.382(2)
C35 C36 1.397(2)
C36 C37 1.382(2)
C38 C43 1.396(2)
C38 C39 1.402(2)
C39 C40 1.391(2)
C40 C41 1.380(2)
C41 C42 1.382(2)
C42 C43 1.392(2)
C44 C45 1.395(2)
C44 C49 1.400(2)
C45 C46 1.400(2)
C46 C47 1.372(2)
C47 C48 1.392(3)
C48 C49 1.386(2)
C50 C51 1.537(2)
C50 Be1 1.753(2)
